data_1539580
loop_
_publ_author_name
'Andersson, S.'

_publ_section_title
;
 The crystal structure of Ti5 O9
;
_journal_name_full 'Acta Chemica Scandinavica (1-27,1973-42,1988)'
_journal_page_first 1161
_journal_page_last 1172
_journal_volume 14
_journal_year 1960
_chemical_formula_sum 'O9 Ti5'
_chemical_name_systematic 'Ti5 O9'
_space_group_IT_number 1
_symmetry_space_group_name_Hall 'P 1'
_symmetry_space_group_name_H-M 'P 1'
_cell_angle_alpha 97.55
_cell_angle_beta 112.34
_cell_angle_gamma 108.5
_cell_formula_units_Z 2
_cell_length_a 5.569
_cell_length_b 7.12
_cell_length_c 8.865
_cell_volume 295.326
_citation_journal_id_ASTM ACSAA4
_cod_data_source_file Andersson_ACSAA4_1960_235.cif
_cod_data_source_block O9Ti5
_cod_original_cell_volume 295.3264
_cod_database_code 1539580

loop_
_symmetry_equiv_pos_as_xyz
x,y,z

loop_
_atom_site_label
_atom_site_type_symbol
_atom_site_fract_x
_atom_site_fract_y
_atom_site_fract_z
_atom_site_occupancy
_atom_site_U_iso_or_equiv
O9 O 0.89 0.62 0.97 1 0.0
O14 O 0.67 0.7 0.23 1 0.0
O4 O 0.49 0.63 0.64 1 0.0
O12 O 0.92 0.01 0.12 1 0.0
Ti4 Ti 0.852 0.008 0.316 1 0.0
O1 O 0.63 0.32 0.11 1 0.0
Ti8 Ti 0.148 0.992 0.684 1 0.0
O8 O 0.08 0.99 0.88 1 0.0
O15 O 0.2 0.65 0.3 1 0.0
Ti9 Ti 0.148 0.492 0.684 1 0.0
O11 O 0.11 0.38 0.03 1 0.0
O18 O 0.24 0.04 0.46 1 0.0
Ti3 Ti 0.276 0.67 0.107 1 0.0
O7 O 0.53 0.03 0.8 1 0.0
Ti10 Ti 0.724 0.33 0.893 1 0.0
O3 O 0.01 0.7 0.57 1 0.0
Ti5 Ti 0.852 0.502 0.316 1 0.0
O16 O 0.51 0.37 0.36 1 0.0
Ti2 Ti 0.724 0.83 0.893 1 0.0
O6 O 0.33 0.3 0.77 1 0.0
Ti7 Ti 0.575 0.67 0.47 1 0.0
Ti6 Ti 0.575 0.17 0.47 1 0.0
O2 O 0.76 0.96 0.54 1 0.0
O13 O 0.47 0.97 0.2 1 0.0
O10 O 0.37 0.68 0.89 1 0.0
O17 O 0.99 0.3 0.43 1 0.0
Ti1 Ti 0.276 0.17 0.107 1 0.0
O5 O 0.8 0.35 0.7 1 0.0
